data_7714639
loop_
_publ_author_name
'Saha, Abhijit'
'Mondal, Indranil'
'Kumari, Anuj'
'Sonkar, Avinash Kumar'
'Mishra, Ramranjan'
'Kulshreshtha, Ritu'
'Patra, Ashis K.'

_publ_section_title
;
 Hyphenation of lipophilic ruthenium(II)-diphosphine core with
 5-fluorouracil: an effective metallodrug against glioblastoma brain
 cancer cells.
;
_journal_issue 4
_journal_name_full 'Dalton transactions (Cambridge, England : 2003)'
_journal_page_first 1551
_journal_page_last 1567
_journal_paper_doi 10.1039/d3dt02941g
_journal_volume 53
_journal_year 2024
_chemical_formula_moiety 'C56 H50 F N2 O2 P4 Ru, F6 P, C2 H6 O S'
_chemical_formula_sum 'C58 H56 F7 N2 O3 P5 Ru S'
_chemical_formula_weight 1250.02
_chemical_name_systematic abhijeet
_space_group_crystal_system monoclinic
_space_group_IT_number 14
_space_group_name_Hall '-P 2yn'
_space_group_name_H-M_alt 'P 1 21/n 1'
_atom_sites_solution_hydrogens geom
_atom_sites_solution_primary dual
_audit_creation_date 2023-11-20
_audit_creation_method
;
Olex2 1.5-alpha
(compiled 2023.03.06 svn.rbb2c1857 for OlexSys, GUI svn.r6748)
;
_audit_update_record
;
2023-11-28 deposited with the CCDC.	2023-11-30 downloaded from the CCDC.
;
_cell_angle_alpha 90
_cell_angle_beta 93.6410(10)
_cell_angle_gamma 90
_cell_formula_units_Z 4
_cell_length_a 14.5354(4)
_cell_length_b 20.8155(6)
_cell_length_c 17.9751(5)
_cell_measurement_reflns_used 9844
_cell_measurement_temperature 100
_cell_measurement_theta_max 30.52
_cell_measurement_theta_min 2.41
_cell_volume 5427.6(3)
_computing_cell_refinement 'SAINT V8.40B (?, 2016)'
_computing_data_reduction 'SAINT V8.40B (?, 2016)'
_computing_molecular_graphics 'Olex2 1.5-alpha (Dolomanov et al., 2009)'
_computing_publication_material 'Olex2 1.5-alpha (Dolomanov et al., 2009)'
_computing_structure_refinement 'SHELXL 2018/3 (Sheldrick, 2015)'
_computing_structure_solution 'SHELXT 2018/2 (Sheldrick, 2018)'
_diffrn_ambient_temperature 100(2)
_diffrn_detector 'CCD area detector'
_diffrn_detector_area_resol_mean 7.9
_diffrn_detector_type 'Bruker SMART CCD 1K area detector'
_diffrn_measured_fraction_theta_full 0.998
_diffrn_measured_fraction_theta_max 0.999
_diffrn_measurement_device 'three-circle diffractometer'
_diffrn_measurement_device_type 'Bruker SMART CCD 1K area detector'
_diffrn_measurement_method '\w scans'
_diffrn_radiation_monochromator graphite
_diffrn_radiation_probe x-ray
_diffrn_radiation_type MoK\a
_diffrn_radiation_wavelength 0.71073
_diffrn_reflns_av_R_equivalents 0.0548
_diffrn_reflns_av_unetI/netI 0.0344
_diffrn_reflns_Laue_measured_fraction_full 0.998
_diffrn_reflns_Laue_measured_fraction_max 0.999
_diffrn_reflns_limit_h_max 17
_diffrn_reflns_limit_h_min -17
_diffrn_reflns_limit_k_max 25
_diffrn_reflns_limit_k_min -25
_diffrn_reflns_limit_l_max 22
_diffrn_reflns_limit_l_min -22
_diffrn_reflns_number 72419
_diffrn_reflns_point_group_measured_fraction_full 0.998
_diffrn_reflns_point_group_measured_fraction_max 0.999
_diffrn_reflns_theta_full 25.242
_diffrn_reflns_theta_max 26.049
_diffrn_reflns_theta_min 2.772
_diffrn_source 'sealed X-ray tube'
_diffrn_source_current 1.0
_diffrn_source_power 0.05
_diffrn_source_target Mo
_diffrn_source_voltage 50.0
_diffrn_standards_number 0
_exptl_absorpt_coefficient_mu 0.547
_exptl_absorpt_correction_T_max 0.7461
_exptl_absorpt_correction_T_min 0.6226
_exptl_absorpt_correction_type multi-scan
_exptl_absorpt_process_details
;
SADABS-2016/2 (Bruker,2016/2) was used for absorption correction.
wR2(int) was 0.1866 before and 0.0663 after correction.
The Ratio of minimum to maximum transmission is 0.8345.
The \l/2 correction factor is Not present.
;
_exptl_crystal_colour 'metallic light yellow'
_exptl_crystal_colour_lustre metallic
_exptl_crystal_colour_modifier light
_exptl_crystal_colour_primary yellow
_exptl_crystal_density_diffrn 1.530
_exptl_crystal_description block
_exptl_crystal_F_000 2560
_exptl_crystal_size_max 0.2
_exptl_crystal_size_mid 0.18
_exptl_crystal_size_min 0.16
_refine_diff_density_max 1.220
_refine_diff_density_min -1.614
_refine_diff_density_rms 0.108
_refine_ls_extinction_method none
_refine_ls_goodness_of_fit_ref 1.038
_refine_ls_hydrogen_treatment constr
_refine_ls_matrix_type full
_refine_ls_number_parameters 697
_refine_ls_number_reflns 10709
_refine_ls_number_restraints 49
_refine_ls_restrained_S_all 1.044
_refine_ls_R_factor_all 0.0740
_refine_ls_R_factor_gt 0.0581
_refine_ls_shift/su_max 0.001
_refine_ls_shift/su_mean 0.000
_refine_ls_structure_factor_coef Fsqd
_refine_ls_weighting_details 'w=1/[\s^2^(Fo^2^)+(0.0781P)^2^+20.9923P] where P=(Fo^2^+2Fc^2^)/3'
_refine_ls_weighting_scheme calc
_refine_ls_wR_factor_gt 0.1537
_refine_ls_wR_factor_ref 0.1691
_reflns_Friedel_coverage 0.000
_reflns_number_gt 8769
_reflns_number_total 10709
_reflns_threshold_expression 'I > 2\s(I)'
_cod_data_source_file d3dt02941g2.cif
_cod_data_source_block abhijeet_0m_a
_cod_depositor_comments 'Adding full bibliography for 7714639.cif.'
_cod_database_code 7714639
_shelx_shelxl_version_number 2018/3
_shelx_space_group_comment
;
The symmetry employed for this shelxl refinement is uniquely defined
by the following loop, which should always be used as a source of
symmetry information in preference to the above space-group names.
They are only intended as comments.
;
_shelx_estimated_absorpt_t_max 0.918
_shelx_estimated_absorpt_t_min 0.898
_olex2_refinement_description
;
1. Fixed Uiso
 At 1.2 times of:
  All C(H) groups, All C(H,H) groups
 At 1.5 times of:
  All C(H,H,H) groups, All O(H) groups
2. Restrained distances
 C2-O2
 1.5 with sigma of 0.02
3. Rigid bond restraints
 N1, C4, C3, C2, N2, C1
 with sigma for 1-2 distances of 0.01 and sigma for 1-3 distances of 0.01
4. Uiso/Uaniso restraints and constraints
Uanis(C4) \\sim Ueq, Uanis(N1) \\sim Ueq, Uanis(C1) \\sim Ueq, Uanis(N2) \\sim
Ueq, Uanis(C2) \\sim Ueq, Uanis(C3) \\sim Ueq: with sigma of 0.1 and sigma for
terminal atoms of 0.2
5.a Secondary CH2 refined with riding coordinates:
 C43(H43A,H43B), C44(H44A,H44B), C18(H18A,H18B), C17(H17A,H17B)
5.b Aromatic/amide H refined with riding coordinates:
 C10(H10), C38(H38), C16(H16), C6(H6), C39(H39), C40(H40), C26(H26), C52(H52),
 C15(H15), C54(H54), C12(H12), C46(H46), C35(H35), C34(H34), C55(H55), C36(H36),
  C7(H7), C42(H42), C48(H48), C9(H9), C14(H14), C13(H13), C56(H56), C20(H20),
 C53(H53), C41(H41), C8(H8), C50(H50), C33(H33), C32(H32), C22(H22), C47(H47),
 C49(H49), C24(H24), C27(H27), C21(H21), C30(H30), C23(H23), C28(H28), C29(H29),
  C4(H4)
5.c Idealised Me refined as rotating group:
 C57(H57A,H57B,H57C), C58(H58A,H58B,H58C)
5.d Idealised tetrahedral OH refined as rotating group:
 O2(H2)
;
_olex2_submission_special_instructions 'No special instructions were received'

loop_
_space_group_symop_operation_xyz
'x, y, z'
'-x+1/2, y+1/2, -z+1/2'
'-x, -y, -z'
'x-1/2, -y-1/2, z-1/2'

loop_
_atom_site_label
_atom_site_type_symbol
_atom_site_fract_x
_atom_site_fract_y
_atom_site_fract_z
_atom_site_U_iso_or_equiv
_atom_site_adp_type
_atom_site_occupancy
_atom_site_site_symmetry_order
_atom_site_calc_flag
_atom_site_refinement_flags_posn
_atom_site_refinement_flags_adp
_atom_site_refinement_flags_occupancy
_atom_site_disorder_assembly
_atom_site_disorder_group
Ru1 Ru 0.70224(2) 0.39384(2) 0.80598(2) 0.02584(12) Uani 1 1 d . . . . .
P3 P 0.57518(8) 0.35469(5) 0.73616(6) 0.0255(2) Uani 1 1 d . . . . .
P1 P 0.60687(8) 0.41816(6) 0.89955(6) 0.0307(3) Uani 1 1 d . . . . .
P4 P 0.73281(8) 0.28257(5) 0.82314(6) 0.0292(3) Uani 1 1 d . . . . .
P2 P 0.69571(8) 0.50727(6) 0.78365(6) 0.0301(3) Uani 1 1 d . . . . .
P5 P 0.28279(10) 0.16982(8) 0.81040(8) 0.0447(3) Uani 1 1 d . . . . .
S1 S 0.92149(14) 0.40685(10) 0.54056(13) 0.0786(6) Uani 1 1 d . . . . .
F4 F 0.3207(2) 0.09881(17) 0.7967(2) 0.0614(9) Uani 1 1 d . . . . .
O1 O 0.8099(2) 0.39826(16) 0.7252(2) 0.0401(8) Uani 1 1 d . . . . .
F7 F 0.2442(3) 0.24024(19) 0.8261(2) 0.0727(11) Uani 1 1 d . . . . .
F3 F 0.3866(3) 0.1946(2) 0.8219(3) 0.0850(13) Uani 1 1 d . . . . .
C5 C 0.5905(3) 0.3330(2) 0.6386(2) 0.0278(9) Uani 1 1 d . . . . .
F2 F 0.2852(4) 0.1843(2) 0.7256(2) 0.0969(16) Uani 1 1 d . . . . .
F6 F 0.1815(3) 0.1434(2) 0.8016(3) 0.0873(14) Uani 1 1 d . . . . .
F5 F 0.2869(3) 0.1562(3) 0.8970(2) 0.0942(15) Uani 1 1 d . . . . .
C43 C 0.5562(3) 0.4976(2) 0.8768(3) 0.0356(10) Uani 1 1 d . . . . .
H43A H 0.508434 0.492965 0.835382 0.043 Uiso 1 1 calc R U . . .
H43B H 0.526147 0.514428 0.920650 0.043 Uiso 1 1 calc R U . . .
C45 C 0.6461(3) 0.5337(2) 0.6928(3) 0.0338(10) Uani 1 1 d . . . . .
C10 C 0.5164(4) 0.3070(3) 0.5963(3) 0.0387(11) Uani 1 1 d . . . . .
H10 H 0.457556 0.305137 0.616346 0.046 Uiso 1 1 calc R U . . .
C38 C 0.7412(3) 0.1839(3) 0.9299(3) 0.0413(11) Uani 1 1 d . . . . .
H38 H 0.731589 0.155001 0.889183 0.050 Uiso 1 1 calc R U . . .
C37 C 0.7473(3) 0.2494(2) 0.9170(3) 0.0330(10) Uani 1 1 d . . . . .
C51 C 0.8075(3) 0.5497(2) 0.7921(3) 0.0375(11) Uani 1 1 d . . . . .
C11 C 0.4601(3) 0.3909(2) 0.7266(2) 0.0298(9) Uani 1 1 d . . . . .
C25 C 0.6642(4) 0.4331(2) 0.9924(3) 0.0365(11) Uani 1 1 d . . . . .
N1 N 0.8474(3) 0.4059(2) 0.8472(3) 0.0439(10) Uani 1 1 d . U . . .
C16 C 0.4468(3) 0.4469(2) 0.6852(3) 0.0361(10) Uani 1 1 d . . . . .
H16 H 0.497779 0.466834 0.664000 0.043 Uiso 1 1 calc R U . . .
C44 C 0.6286(4) 0.5447(2) 0.8545(3) 0.0394(11) Uani 1 1 d . . . . .
H44A H 0.669499 0.556473 0.898529 0.047 Uiso 1 1 calc R U . . .
H44B H 0.598653 0.584353 0.834344 0.047 Uiso 1 1 calc R U . . .
C6 C 0.6755(3) 0.3364(2) 0.6082(3) 0.0345(10) Uani 1 1 d . . . . .
H6 H 0.726932 0.353925 0.636516 0.041 Uiso 1 1 calc R U . . .
C18 C 0.6408(3) 0.2349(2) 0.7752(3) 0.0356(10) Uani 1 1 d . . . . .
H18A H 0.658025 0.223870 0.724346 0.043 Uiso 1 1 calc R U . . .
H18B H 0.632062 0.194348 0.802758 0.043 Uiso 1 1 calc R U . . .
C39 C 0.7493(4) 0.1605(3) 1.0027(3) 0.0526(15) Uani 1 1 d . . . . .
H39 H 0.745090 0.115643 1.011387 0.063 Uiso 1 1 calc R U . . .
C17 C 0.5517(3) 0.2734(2) 0.7709(2) 0.0308(9) Uani 1 1 d . . . . .
H17A H 0.527096 0.276116 0.820879 0.037 Uiso 1 1 calc R U . . .
H17B H 0.505158 0.251876 0.736871 0.037 Uiso 1 1 calc R U . . .
C40 C 0.7633(4) 0.2019(3) 1.0620(3) 0.0523(15) Uani 1 1 d . . . . .
H40 H 0.766020 0.185595 1.111435 0.063 Uiso 1 1 calc R U . . .
N2 N 0.9634(3) 0.4097(2) 0.7585(4) 0.0618(14) Uani 1 1 d . U . . .
C26 C 0.6271(4) 0.4137(3) 1.0588(3) 0.0437(12) Uani 1 1 d . . . . .
H26 H 0.569827 0.391627 1.057167 0.052 Uiso 1 1 calc R U . . .
C52 C 0.8649(4) 0.5476(2) 0.7326(3) 0.0410(11) Uani 1 1 d . . . . .
H52 H 0.843231 0.528196 0.687027 0.049 Uiso 1 1 calc R U . . .
C15 C 0.3598(4) 0.4741(3) 0.6745(3) 0.0432(12) Uani 1 1 d . . . . .
H15 H 0.351363 0.512481 0.646325 0.052 Uiso 1 1 calc R U . . .
C54 C 0.9845(4) 0.6033(3) 0.8038(4) 0.0506(14) Uani 1 1 d . . . . .
H54 H 1.045155 0.620593 0.808003 0.061 Uiso 1 1 calc R U . . .
F1 F 1.0679(3) 0.4058(3) 0.9457(3) 0.1088(18) Uani 1 1 d . . . . .
C12 C 0.3846(3) 0.3618(2) 0.7562(3) 0.0351(10) Uani 1 1 d . . . . .
H12 H 0.392548 0.323328 0.784232 0.042 Uiso 1 1 calc R U . . .
C46 C 0.5823(4) 0.5835(2) 0.6840(3) 0.0408(11) Uani 1 1 d . . . . .
H46 H 0.567333 0.608135 0.726055 0.049 Uiso 1 1 calc R U . . .
C35 C 0.9258(4) 0.2273(3) 0.6767(3) 0.0479(13) Uani 1 1 d . . . . .
H35 H 0.926410 0.215306 0.625710 0.057 Uiso 1 1 calc R U . . .
C34 C 1.0064(4) 0.2306(3) 0.7188(3) 0.0469(13) Uani 1 1 d . . . . .
H34 H 1.063131 0.222170 0.697206 0.056 Uiso 1 1 calc R U . . .
C55 C 0.9293(4) 0.6082(3) 0.8618(3) 0.0560(15) Uani 1 1 d . . . . .
H55 H 0.950529 0.630045 0.906042 0.067 Uiso 1 1 calc R U . . .
C36 C 0.8420(4) 0.2411(2) 0.7069(3) 0.0399(11) Uani 1 1 d . . . . .
H36 H 0.786411 0.239669 0.676199 0.048 Uiso 1 1 calc R U . . .
C31 C 0.8396(3) 0.2570(2) 0.7822(3) 0.0324(10) Uani 1 1 d . . . . .
C7 C 0.6857(4) 0.3142(3) 0.5363(3) 0.0428(12) Uani 1 1 d . . . . .
H7 H 0.743670 0.317743 0.515116 0.051 Uiso 1 1 calc R U . . .
C42 C 0.7647(4) 0.2899(3) 0.9770(3) 0.0441(12) Uani 1 1 d . . . . .
H42 H 0.771013 0.334679 0.968555 0.053 Uiso 1 1 calc R U . . .
C48 C 0.5638(4) 0.5632(3) 0.5530(3) 0.0502(14) Uani 1 1 d . . . . .
H48 H 0.535517 0.573171 0.505290 0.060 Uiso 1 1 calc R U . . .
C9 C 0.5275(4) 0.2839(3) 0.5256(3) 0.0489(14) Uani 1 1 d . . . . .
H9 H 0.476424 0.265784 0.497344 0.059 Uiso 1 1 calc R U . . .
C14 C 0.2856(4) 0.4451(3) 0.7050(3) 0.0436(12) Uani 1 1 d . . . . .
H14 H 0.226136 0.464021 0.698501 0.052 Uiso 1 1 calc R U . . .
C13 C 0.2975(4) 0.3888(3) 0.7448(3) 0.0424(12) Uani 1 1 d . . . . .
H13 H 0.245884 0.368472 0.764621 0.051 Uiso 1 1 calc R U . . .
C56 C 0.8405(4) 0.5808(3) 0.8564(3) 0.0509(14) Uani 1 1 d . . . . .
H56 H 0.802767 0.583697 0.897456 0.061 Uiso 1 1 calc R U . . .
C20 C 0.4182(4) 0.4027(3) 0.9241(3) 0.0434(12) Uani 1 1 d . . . . .
H20 H 0.411277 0.445873 0.907718 0.052 Uiso 1 1 calc R U . . .
C53 C 0.9527(4) 0.5734(3) 0.7390(3) 0.0482(13) Uani 1 1 d . . . . .
H53 H 0.991181 0.570481 0.698320 0.058 Uiso 1 1 calc R U . . .
C41 C 0.7734(4) 0.2664(3) 1.0501(3) 0.0504(14) Uani 1 1 d . . . . .
H41 H 0.786119 0.294809 1.090805 0.060 Uiso 1 1 calc R U . . .
C8 C 0.6124(4) 0.2871(3) 0.4956(3) 0.0495(14) Uani 1 1 d . . . . .
H8 H 0.620167 0.270572 0.447110 0.059 Uiso 1 1 calc R U . . .
C50 C 0.6690(4) 0.4996(2) 0.6305(3) 0.0390(11) Uani 1 1 d . . . . .
H50 H 0.712824 0.465809 0.635493 0.047 Uiso 1 1 calc R U . . .
C19 C 0.5048(4) 0.3735(2) 0.9255(2) 0.0386(11) Uani 1 1 d . . . . .
C33 C 1.0055(4) 0.2465(3) 0.7935(3) 0.0441(12) Uani 1 1 d . . . . .
H33 H 1.061661 0.248730 0.823370 0.053 Uiso 1 1 calc R U . . .
C32 C 0.9228(3) 0.2591(2) 0.8246(3) 0.0381(11) Uani 1 1 d . . . . .
H32 H 0.922942 0.269326 0.876151 0.046 Uiso 1 1 calc R U . . .
C22 C 0.3531(5) 0.3074(3) 0.9716(3) 0.0607(18) Uani 1 1 d . . . . .
H22 H 0.301342 0.284500 0.987493 0.073 Uiso 1 1 calc R U . . .
C47 C 0.5406(4) 0.5973(3) 0.6145(3) 0.0499(14) Uani 1 1 d . . . . .
H47 H 0.495765 0.630505 0.609372 0.060 Uiso 1 1 calc R U . . .
C49 C 0.6281(4) 0.5146(3) 0.5605(3) 0.0465(13) Uani 1 1 d . . . . .
H49 H 0.644598 0.491279 0.517914 0.056 Uiso 1 1 calc R U . . .
O3 O 0.9770(4) 0.4431(3) 0.6016(4) 0.102(2) Uani 1 1 d . . . . .
C1 C 0.8723(4) 0.4044(2) 0.7754(4) 0.0476(13) Uani 1 1 d . U . . .
C24 C 0.5143(4) 0.3111(3) 0.9514(3) 0.0451(13) Uani 1 1 d . . . . .
H24 H 0.572856 0.290629 0.953759 0.054 Uiso 1 1 calc R U . . .
C27 C 0.6731(5) 0.4266(3) 1.1266(3) 0.0547(15) Uani 1 1 d . . . . .
H27 H 0.647561 0.413126 1.171391 0.066 Uiso 1 1 calc R U . . .
C21 C 0.3422(4) 0.3692(3) 0.9465(3) 0.0538(15) Uani 1 1 d . . . . .
H21 H 0.283189 0.388902 0.944412 0.065 Uiso 1 1 calc R U . . .
C30 C 0.7476(4) 0.4649(3) 0.9961(3) 0.0497(13) Uani 1 1 d . . . . .
H30 H 0.773730 0.477841 0.951396 0.060 Uiso 1 1 calc R U . . .
O2 O 1.1125(3) 0.4224(4) 0.7979(4) 0.1000(19) Uani 1 1 d D . . . .
H2 H 1.148807 0.406188 0.830946 0.150 Uiso 1 1 calc R U . . .
C23 C 0.4370(5) 0.2785(3) 0.9740(3) 0.0557(16) Uani 1 1 d . . . . .
H23 H 0.443080 0.235437 0.991241 0.067 Uiso 1 1 calc R U . . .
C28 C 0.7551(5) 0.4584(3) 1.1296(3) 0.0635(19) Uani 1 1 d . . . . .
H28 H 0.786219 0.467081 1.176625 0.076 Uiso 1 1 calc R U . . .
C29 C 0.7941(5) 0.4785(3) 1.0646(4) 0.0627(17) Uani 1 1 d . . . . .
H29 H 0.851129 0.500964 1.066917 0.075 Uiso 1 1 calc R U . . .
C2 C 1.0308(4) 0.4126(3) 0.8138(5) 0.0733(19) Uani 1 1 d D U . . .
C4 C 0.9137(5) 0.4043(3) 0.9044(4) 0.0649(17) Uani 1 1 d . U . . .
H4 H 0.897194 0.400872 0.954530 0.078 Uiso 1 1 calc R U . . .
C3 C 1.0017(5) 0.4077(4) 0.8887(5) 0.0747(19) Uani 1 1 d . U . . .
C57 C 0.8545(7) 0.4644(5) 0.4850(6) 0.111(3) Uani 1 1 d . . . . .
H57A H 0.810899 0.485992 0.516113 0.167 Uiso 1 1 calc R U . . .
H57B H 0.820391 0.442215 0.443814 0.167 Uiso 1 1 calc R U . . .
H57C H 0.895738 0.496382 0.464845 0.167 Uiso 1 1 calc R U . . .
C58 C 0.9996(6) 0.3933(4) 0.4689(5) 0.086(3) Uani 1 1 d . . . . .
H58A H 1.021561 0.434645 0.450962 0.129 Uiso 1 1 calc R U . . .
H58B H 0.967726 0.369952 0.427542 0.129 Uiso 1 1 calc R U . . .
H58C H 1.052148 0.367884 0.489140 0.129 Uiso 1 1 calc R U . . .

loop_
_atom_site_aniso_label
_atom_site_aniso_U_11
_atom_site_aniso_U_22
_atom_site_aniso_U_33
_atom_site_aniso_U_23
_atom_site_aniso_U_13
_atom_site_aniso_U_12
Ru1 0.0308(2) 0.02459(19) 0.02200(18) -0.00214(13) 0.00072(13) 0.00101(13)
P3 0.0293(6) 0.0263(6) 0.0210(5) -0.0028(4) 0.0034(4) 0.0013(4)
P1 0.0391(6) 0.0301(6) 0.0232(5) -0.0039(4) 0.0054(5) 0.0001(5)
P4 0.0356(6) 0.0256(6) 0.0259(6) -0.0012(4) -0.0004(4) 0.0032(5)
P2 0.0363(6) 0.0254(6) 0.0287(6) -0.0025(4) 0.0030(5) 0.0004(5)
P5 0.0429(7) 0.0542(9) 0.0380(7) -0.0030(6) 0.0096(6) -0.0052(6)
S1 0.0717(12) 0.0739(12) 0.0927(14) -0.0117(10) 0.0252(10) -0.0113(10)
F4 0.054(2) 0.060(2) 0.072(2) 0.0009(17) 0.0194(17) 0.0023(16)
O1 0.0373(19) 0.0381(19) 0.046(2) -0.0023(15) 0.0112(16) -0.0022(15)
F7 0.065(2) 0.060(2) 0.093(3) -0.021(2) 0.006(2) -0.0009(19)
F3 0.055(2) 0.097(3) 0.105(3) -0.036(3) 0.021(2) -0.019(2)
C5 0.035(2) 0.026(2) 0.023(2) -0.0009(16) 0.0029(17) 0.0027(18)
F2 0.169(5) 0.079(3) 0.043(2) 0.009(2) 0.009(3) 0.005(3)
F6 0.041(2) 0.063(3) 0.156(5) -0.012(3) -0.001(2) -0.0053(18)
F5 0.099(3) 0.139(4) 0.047(2) 0.007(2) 0.022(2) 0.023(3)
C43 0.041(3) 0.035(3) 0.032(2) -0.0063(19) 0.007(2) 0.008(2)
C45 0.038(2) 0.027(2) 0.036(2) 0.0007(19) -0.0010(19) -0.0026(19)
C10 0.039(3) 0.047(3) 0.030(2) -0.004(2) -0.002(2) 0.005(2)
C38 0.041(3) 0.038(3) 0.045(3) 0.009(2) 0.004(2) 0.005(2)
C37 0.036(2) 0.033(2) 0.031(2) 0.0038(18) 0.0051(19) 0.0076(19)
C51 0.042(3) 0.027(2) 0.042(3) 0.004(2) -0.005(2) -0.003(2)
C11 0.031(2) 0.034(2) 0.024(2) -0.0104(17) -0.0010(17) 0.0029(18)
C25 0.051(3) 0.032(2) 0.027(2) -0.0075(18) 0.000(2) 0.006(2)
N1 0.042(2) 0.032(2) 0.055(3) 0.0038(19) -0.0173(19) -0.0007(18)
C16 0.035(2) 0.034(3) 0.038(3) -0.004(2) -0.002(2) -0.001(2)
C44 0.049(3) 0.031(3) 0.039(3) -0.007(2) 0.007(2) 0.005(2)
C6 0.041(3) 0.031(2) 0.032(2) 0.0015(19) 0.0055(19) 0.006(2)
C18 0.044(3) 0.022(2) 0.041(3) -0.0026(19) 0.000(2) 0.0002(19)
C39 0.052(3) 0.052(3) 0.054(4) 0.025(3) 0.004(3) 0.000(3)
C17 0.038(2) 0.026(2) 0.029(2) -0.0007(17) 0.0042(18) -0.0044(18)
C40 0.040(3) 0.075(4) 0.042(3) 0.028(3) 0.007(2) 0.015(3)
N2 0.040(3) 0.043(3) 0.103(4) 0.002(3) 0.005(3) -0.003(2)
C26 0.055(3) 0.046(3) 0.030(2) -0.009(2) 0.005(2) 0.017(2)
C52 0.041(3) 0.032(3) 0.051(3) -0.002(2) 0.005(2) -0.002(2)
C15 0.045(3) 0.041(3) 0.042(3) -0.005(2) -0.007(2) 0.010(2)
C54 0.044(3) 0.042(3) 0.064(4) 0.014(3) -0.008(3) -0.007(2)
F1 0.075(3) 0.121(4) 0.124(4) 0.013(3) -0.047(3) -0.025(3)
C12 0.037(3) 0.038(3) 0.030(2) -0.0059(19) 0.0078(19) 0.004(2)
C46 0.050(3) 0.030(2) 0.041(3) -0.001(2) -0.008(2) 0.001(2)
C35 0.065(4) 0.044(3) 0.036(3) 0.003(2) 0.015(3) 0.014(3)
C34 0.046(3) 0.046(3) 0.051(3) 0.008(2) 0.018(2) 0.010(2)
C55 0.061(4) 0.060(4) 0.045(3) 0.001(3) -0.010(3) -0.023(3)
C36 0.049(3) 0.041(3) 0.030(2) 0.000(2) 0.004(2) 0.008(2)
C31 0.038(2) 0.026(2) 0.033(2) 0.0025(18) 0.0002(19) 0.0075(19)
C7 0.046(3) 0.050(3) 0.034(3) 0.002(2) 0.014(2) 0.015(2)
C42 0.058(3) 0.042(3) 0.032(3) 0.002(2) 0.001(2) 0.012(2)
C48 0.066(4) 0.042(3) 0.040(3) 0.010(2) -0.013(3) -0.003(3)
C9 0.054(3) 0.062(4) 0.030(3) -0.013(2) -0.010(2) 0.010(3)
C14 0.037(3) 0.052(3) 0.042(3) -0.010(2) -0.001(2) 0.012(2)
C13 0.034(3) 0.054(3) 0.041(3) -0.010(2) 0.008(2) 0.002(2)
C56 0.055(3) 0.055(3) 0.043(3) 0.000(3) 0.001(2) -0.019(3)
C20 0.047(3) 0.047(3) 0.037(3) -0.012(2) 0.010(2) -0.007(2)
C53 0.042(3) 0.042(3) 0.061(4) 0.006(3) 0.008(3) 0.001(2)
C41 0.051(3) 0.069(4) 0.031(3) 0.002(3) -0.001(2) 0.022(3)
C8 0.059(3) 0.065(4) 0.024(2) -0.009(2) 0.000(2) 0.019(3)
C50 0.049(3) 0.032(3) 0.036(3) 0.003(2) 0.002(2) 0.002(2)
C19 0.053(3) 0.041(3) 0.023(2) -0.0090(19) 0.011(2) -0.008(2)
C33 0.039(3) 0.044(3) 0.049(3) 0.009(2) 0.003(2) 0.005(2)
C32 0.046(3) 0.036(3) 0.032(2) 0.001(2) 0.003(2) 0.008(2)
C22 0.072(4) 0.070(4) 0.044(3) -0.023(3) 0.028(3) -0.029(3)
C47 0.058(3) 0.033(3) 0.057(3) 0.002(2) -0.013(3) 0.002(2)
C49 0.066(4) 0.041(3) 0.033(3) -0.001(2) 0.002(2) -0.004(3)
O3 0.102(4) 0.101(4) 0.105(4) -0.041(4) 0.031(4) -0.039(4)
C1 0.034(3) 0.026(2) 0.085(4) 0.004(2) 0.020(3) 0.001(2)
C24 0.064(3) 0.043(3) 0.030(2) -0.005(2) 0.014(2) -0.006(3)
C27 0.070(4) 0.061(4) 0.032(3) -0.011(3) -0.002(3) 0.025(3)
C21 0.060(4) 0.056(4) 0.048(3) -0.018(3) 0.021(3) -0.015(3)
C30 0.064(4) 0.046(3) 0.038(3) -0.007(2) -0.007(3) -0.003(3)
O2 0.047(3) 0.117(5) 0.136(6) -0.016(4) 0.012(3) -0.010(3)
C23 0.087(5) 0.047(3) 0.035(3) -0.006(2) 0.024(3) -0.015(3)
C28 0.099(5) 0.059(4) 0.029(3) -0.017(3) -0.019(3) 0.024(4)
C29 0.072(4) 0.054(4) 0.060(4) -0.019(3) -0.018(3) -0.001(3)
C2 0.034(3) 0.060(4) 0.125(6) -0.013(4) 0.001(3) -0.010(3)
C4 0.055(4) 0.053(4) 0.085(4) -0.002(3) -0.008(3) -0.014(3)
C3 0.056(4) 0.073(5) 0.092(5) 0.001(4) -0.018(4) -0.011(3)
C57 0.093(7) 0.094(7) 0.146(9) -0.045(6) 0.005(6) 0.014(5)
C58 0.073(5) 0.087(6) 0.102(6) -0.028(5) 0.032(5) -0.017(4)

loop_
_atom_type_symbol
_atom_type_description
_atom_type_scat_dispersion_real
_atom_type_scat_dispersion_imag
_atom_type_scat_source
C C 0.0033 0.0016 'International Tables Vol C Tables 4.2.6.8 and 6.1.1.4'
H H 0.0000 0.0000 'International Tables Vol C Tables 4.2.6.8 and 6.1.1.4'
F F 0.0171 0.0103 'International Tables Vol C Tables 4.2.6.8 and 6.1.1.4'
N N 0.0061 0.0033 'International Tables Vol C Tables 4.2.6.8 and 6.1.1.4'
O O 0.0106 0.0060 'International Tables Vol C Tables 4.2.6.8 and 6.1.1.4'
P P 0.1023 0.0942 'International Tables Vol C Tables 4.2.6.8 and 6.1.1.4'
Ru Ru -1.2594 0.8363 'International Tables Vol C Tables 4.2.6.8 and 6.1.1.4'
S S 0.1246 0.1234 'International Tables Vol C Tables 4.2.6.8 and 6.1.1.4'

loop_
_geom_angle_atom_site_label_1
_geom_angle_atom_site_label_2
_geom_angle_atom_site_label_3
_geom_angle
_geom_angle_site_symmetry_1
_geom_angle_site_symmetry_3
_geom_angle_publ_flag
P3 Ru1 P4 82.14(4) . . ?
P3 Ru1 P2 103.56(4) . . ?
P3 Ru1 C1 131.13(15) . . ?
P1 Ru1 P3 88.67(4) . . ?
P1 Ru1 P4 103.64(4) . . ?
P1 Ru1 P2 83.48(4) . . ?
P1 Ru1 C1 140.16(15) . . ?
P4 Ru1 P2 171.12(4) . . ?
P4 Ru1 C1 86.35(12) . . ?
P2 Ru1 C1 84.77(12) . . ?
O1 Ru1 P3 103.46(10) . . ?
O1 Ru1 P1 163.32(10) . . ?
O1 Ru1 P4 89.51(9) . . ?
O1 Ru1 P2 82.57(9) . . ?
O1 Ru1 N1 60.84(16) . . ?
O1 Ru1 C1 28.88(17) . . ?
N1 Ru1 P3 159.33(13) . . ?
N1 Ru1 P1 109.69(14) . . ?
N1 Ru1 P4 84.26(11) . . ?
N1 Ru1 P2 88.36(11) . . ?
N1 Ru1 C1 31.97(19) . . ?
C5 P3 Ru1 117.59(15) . . ?
C5 P3 C17 97.7(2) . . ?
C11 P3 Ru1 126.73(14) . . ?
C11 P3 C5 100.2(2) . . ?
C11 P3 C17 102.8(2) . . ?
C17 P3 Ru1 107.34(15) . . ?
C43 P1 Ru1 106.56(15) . . ?
C25 P1 Ru1 116.09(17) . . ?
C25 P1 C43 101.6(2) . . ?
C19 P1 Ru1 127.47(15) . . ?
C19 P1 C43 101.1(2) . . ?
C19 P1 C25 100.5(2) . . ?
C37 P4 Ru1 119.97(16) . . ?
C37 P4 C18 105.5(2) . . ?
C37 P4 C31 102.1(2) . . ?
C18 P4 Ru1 110.00(15) . . ?
C18 P4 C31 105.3(2) . . ?
C31 P4 Ru1 112.72(15) . . ?
C45 P2 Ru1 117.09(15) . . ?
C45 P2 C51 103.0(2) . . ?
C45 P2 C44 107.3(2) . . ?
C51 P2 Ru1 115.59(16) . . ?
C44 P2 Ru1 108.72(17) . . ?
C44 P2 C51 104.2(2) . . ?
F7 P5 F4 178.6(2) . . ?
F3 P5 F4 89.2(2) . . ?
F3 P5 F7 91.1(2) . . ?
F2 P5 F4 89.9(2) . . ?
F2 P5 F7 91.4(3) . . ?
F2 P5 F3 89.1(3) . . ?
F2 P5 F6 92.7(3) . . ?
F2 P5 F5 176.5(3) . . ?
F6 P5 F4 89.5(2) . . ?
F6 P5 F7 90.1(2) . . ?
F6 P5 F3 177.8(3) . . ?
F6 P5 F5 90.8(3) . . ?
F5 P5 F4 89.7(3) . . ?
F5 P5 F7 89.0(3) . . ?
F5 P5 F3 87.4(3) . . ?
O3 S1 C57 108.2(4) . . ?
O3 S1 C58 105.4(4) . . ?
C58 S1 C57 92.9(5) . . ?
C1 O1 Ru1 92.4(3) . . ?
C10 C5 P3 118.8(3) . . ?
C6 C5 P3 121.9(3) . . ?
C6 C5 C10 119.0(4) . . ?
P1 C43 H43A 109.3 . . ?
P1 C43 H43B 109.3 . . ?
H43A C43 H43B 108.0 . . ?
C44 C43 P1 111.5(3) . . ?
C44 C43 H43A 109.3 . . ?
C44 C43 H43B 109.3 . . ?
C46 C45 P2 123.2(4) . . ?
C50 C45 P2 117.9(4) . . ?
C50 C45 C46 118.8(5) . . ?
C5 C10 H10 119.7 . . ?
C9 C10 C5 120.6(5) . . ?
C9 C10 H10 119.7 . . ?
C37 C38 H38 120.1 . . ?
C37 C38 C39 119.8(5) . . ?
C39 C38 H38 120.1 . . ?
C38 C37 P4 121.5(4) . . ?
C42 C37 P4 119.8(4) . . ?
C42 C37 C38 118.7(5) . . ?
C52 C51 P2 119.2(4) . . ?
C56 C51 P2 123.3(4) . . ?
C56 C51 C52 117.4(5) . . ?
C16 C11 P3 119.4(4) . . ?
C12 C11 P3 121.6(4) . . ?
C12 C11 C16 118.9(4) . . ?
C26 C25 P1 123.2(4) . . ?
C30 C25 P1 118.1(4) . . ?
C30 C25 C26 118.8(5) . . ?
C1 N1 Ru1 89.1(3) . . ?
C4 N1 Ru1 149.9(5) . . ?
C4 N1 C1 119.8(6) . . ?
C11 C16 H16 119.6 . . ?
C15 C16 C11 120.7(5) . . ?
C15 C16 H16 119.6 . . ?
P2 C44 H44A 110.0 . . ?
P2 C44 H44B 110.0 . . ?
C43 C44 P2 108.6(3) . . ?
C43 C44 H44A 110.0 . . ?
C43 C44 H44B 110.0 . . ?
H44A C44 H44B 108.4 . . ?
C5 C6 H6 120.0 . . ?
C5 C6 C7 120.0(5) . . ?
C7 C6 H6 120.0 . . ?
P4 C18 H18A 109.8 . . ?
P4 C18 H18B 109.8 . . ?
H18A C18 H18B 108.3 . . ?
C17 C18 P4 109.3(3) . . ?
C17 C18 H18A 109.8 . . ?
C17 C18 H18B 109.8 . . ?
C38 C39 H39 119.7 . . ?
C40 C39 C38 120.6(5) . . ?
C40 C39 H39 119.7 . . ?
P3 C17 H17A 109.9 . . ?
P3 C17 H17B 109.9 . . ?
C18 C17 P3 109.1(3) . . ?
C18 C17 H17A 109.9 . . ?
C18 C17 H17B 109.9 . . ?
H17A C17 H17B 108.3 . . ?
C39 C40 H40 119.8 . . ?
C41 C40 C39 120.3(5) . . ?
C41 C40 H40 119.8 . . ?
C2 N2 C1 120.2(7) . . ?
C25 C26 H26 119.8 . . ?
C27 C26 C25 120.4(6) . . ?
C27 C26 H26 119.8 . . ?
C51 C52 H52 119.4 . . ?
C53 C52 C51 121.2(5) . . ?
C53 C52 H52 119.4 . . ?
C16 C15 H15 120.1 . . ?
C14 C15 C16 119.7(5) . . ?
C14 C15 H15 120.1 . . ?
C55 C54 H54 120.0 . . ?
C55 C54 C53 120.0(5) . . ?
C53 C54 H54 120.0 . . ?
C11 C12 H12 119.9 . . ?
C11 C12 C13 120.2(5) . . ?
C13 C12 H12 119.9 . . ?
C45 C46 H46 119.7 . . ?
C47 C46 C45 120.5(5) . . ?
C47 C46 H46 119.7 . . ?
C34 C35 H35 119.5 . . ?
C34 C35 C36 121.1(5) . . ?
C36 C35 H35 119.5 . . ?
C35 C34 H34 120.2 . . ?
C35 C34 C33 119.5(5) . . ?
C33 C34 H34 120.2 . . ?
C54 C55 H55 120.0 . . ?
C54 C55 C56 119.9(6) . . ?
C56 C55 H55 120.0 . . ?
C35 C36 H36 119.9 . . ?
C35 C36 C31 120.2(5) . . ?
C31 C36 H36 119.9 . . ?
C36 C31 P4 122.0(4) . . ?
C32 C31 P4 119.9(4) . . ?
C32 C31 C36 117.7(4) . . ?
C6 C7 H7 119.8 . . ?
C8 C7 C6 120.5(5) . . ?
C8 C7 H7 119.8 . . ?
C37 C42 H42 119.3 . . ?
C37 C42 C41 121.4(5) . . ?
C41 C42 H42 119.3 . . ?
C47 C48 H48 120.0 . . ?
C47 C48 C49 120.0(5) . . ?
C49 C48 H48 120.0 . . ?
C10 C9 H9 119.9 . . ?
C8 C9 C10 120.2(5) . . ?
C8 C9 H9 119.9 . . ?
C15 C14 H14 119.9 . . ?
C13 C14 C15 120.2(5) . . ?
C13 C14 H14 119.9 . . ?
C12 C13 H13 119.9 . . ?
C14 C13 C12 120.2(5) . . ?
C14 C13 H13 119.9 . . ?
C51 C56 C55 121.1(6) . . ?
C51 C56 H56 119.5 . . ?
C55 C56 H56 119.5 . . ?
C19 C20 H20 119.7 . . ?
C21 C20 H20 119.7 . . ?
C21 C20 C19 120.7(6) . . ?
C52 C53 H53 119.8 . . ?
C54 C53 C52 120.3(6) . . ?
C54 C53 H53 119.8 . . ?
C40 C41 C42 119.0(6) . . ?
C40 C41 H41 120.5 . . ?
C42 C41 H41 120.5 . . ?
C7 C8 C9 119.6(5) . . ?
C7 C8 H8 120.2 . . ?
C9 C8 H8 120.2 . . ?
C45 C50 H50 119.8 . . ?
C45 C50 C49 120.4(5) . . ?
C49 C50 H50 119.8 . . ?
C20 C19 P1 121.2(4) . . ?
C24 C19 P1 119.7(4) . . ?
C24 C19 C20 119.0(5) . . ?
C34 C33 H33 120.0 . . ?
C32 C33 C34 120.1(5) . . ?
C32 C33 H33 120.0 . . ?
C31 C32 H32 119.3 . . ?
C33 C32 C31 121.3(5) . . ?
C33 C32 H32 119.3 . . ?
C21 C22 H22 119.6 . . ?
C23 C22 H22 119.6 . . ?
C23 C22 C21 120.8(6) . . ?
C46 C47 H47 119.9 . . ?
C48 C47 C46 120.2(5) . . ?
C48 C47 H47 119.9 . . ?
C48 C49 C50 120.0(5) . . ?
C48 C49 H49 120.0 . . ?
C50 C49 H49 120.0 . . ?
O1 C1 Ru1 58.7(3) . . ?
O1 C1 N1 117.6(5) . . ?
O1 C1 N2 121.0(6) . . ?
N1 C1 Ru1 58.9(3) . . ?
N1 C1 N2 121.4(6) . . ?
N2 C1 Ru1 179.6(5) . . ?
C19 C24 H24 120.4 . . ?
C19 C24 C23 119.3(6) . . ?
C23 C24 H24 120.4 . . ?
C26 C27 H27 119.9 . . ?
C28 C27 C26 120.2(6) . . ?
C28 C27 H27 119.9 . . ?
C20 C21 H21 120.3 . . ?
C22 C21 C20 119.4(6) . . ?
C22 C21 H21 120.3 . . ?
C25 C30 H30 119.5 . . ?
C25 C30 C29 121.1(6) . . ?
C29 C30 H30 119.5 . . ?
C2 O2 H2 109.5 . . ?
C22 C23 C24 120.9(6) . . ?
C22 C23 H23 119.6 . . ?
C24 C23 H23 119.6 . . ?
C27 C28 H28 119.5 . . ?
C27 C28 C29 120.9(5) . . ?
C29 C28 H28 119.5 . . ?
C30 C29 H29 120.7 . . ?
C28 C29 C30 118.6(6) . . ?
C28 C29 H29 120.7 . . ?
N2 C2 C3 116.2(6) . . ?
O2 C2 N2 119.4(8) . . ?
O2 C2 C3 124.2(8) . . ?
N1 C4 H4 120.6 . . ?
C3 C4 N1 118.8(7) . . ?
C3 C4 H4 120.6 . . ?
F1 C3 C2 118.1(7) . . ?
C4 C3 F1 118.8(8) . . ?
C4 C3 C2 123.1(7) . . ?
S1 C57 H57A 109.5 . . ?
S1 C57 H57B 109.5 . . ?
S1 C57 H57C 109.5 . . ?
H57A C57 H57B 109.5 . . ?
H57A C57 H57C 109.5 . . ?
H57B C57 H57C 109.5 . . ?
S1 C58 H58A 109.5 . . ?
S1 C58 H58B 109.5 . . ?
S1 C58 H58C 109.5 . . ?
H58A C58 H58B 109.5 . . ?
H58A C58 H58C 109.5 . . ?
H58B C58 H58C 109.5 . . ?

loop_
_geom_bond_atom_site_label_1
_geom_bond_atom_site_label_2
_geom_bond_distance
_geom_bond_site_symmetry_2
_geom_bond_publ_flag
Ru1 P3 2.3142(12) . ?
Ru1 P1 2.3028(12) . ?
Ru1 P4 2.3749(12) . ?
Ru1 P2 2.3958(12) . ?
Ru1 O1 2.203(3) . ?
Ru1 N1 2.206(4) . ?
Ru1 C1 2.576(5) . ?
P3 C5 1.838(4) . ?
P3 C11 1.833(5) . ?
P3 C17 1.843(4) . ?
P1 C43 1.845(5) . ?
P1 C25 1.843(5) . ?
P1 C19 1.836(5) . ?
P4 C37 1.823(5) . ?
P4 C18 1.836(5) . ?
P4 C31 1.838(5) . ?
P2 C45 1.827(5) . ?
P2 C51 1.846(5) . ?
P2 C44 1.828(5) . ?
P5 F4 1.602(4) . ?
P5 F7 1.601(4) . ?
P5 F3 1.596(4) . ?
P5 F2 1.557(4) . ?
P5 F6 1.570(4) . ?
P5 F5 1.580(4) . ?
S1 O3 1.520(6) . ?
S1 C57 1.806(11) . ?
S1 C58 1.792(8) . ?
O1 C1 1.245(7) . ?
C5 C10 1.387(7) . ?
C5 C6 1.384(6) . ?
C43 H43A 0.9900 . ?
C43 H43B 0.9900 . ?
C43 C44 1.511(7) . ?
C45 C46 1.393(7) . ?
C45 C50 1.384(7) . ?
C10 H10 0.9500 . ?
C10 C9 1.379(7) . ?
C38 H38 0.9500 . ?
C38 C37 1.387(7) . ?
C38 C39 1.394(7) . ?
C37 C42 1.380(7) . ?
C51 C52 1.398(7) . ?
C51 C56 1.384(7) . ?
C11 C16 1.390(7) . ?
C11 C12 1.389(7) . ?
C25 C26 1.401(7) . ?
C25 C30 1.379(8) . ?
N1 C1 1.364(8) . ?
N1 C4 1.363(8) . ?
C16 H16 0.9500 . ?
C16 C15 1.387(7) . ?
C44 H44A 0.9900 . ?
C44 H44B 0.9900 . ?
C6 H6 0.9500 . ?
C6 C7 1.389(7) . ?
C18 H18A 0.9900 . ?
C18 H18B 0.9900 . ?
C18 C17 1.521(6) . ?
C39 H39 0.9500 . ?
C39 C40 1.375(9) . ?
C17 H17A 0.9900 . ?
C17 H17B 0.9900 . ?
C40 H40 0.9500 . ?
C40 C41 1.370(9) . ?
N2 C1 1.381(7) . ?
N2 C2 1.352(9) . ?
C26 H26 0.9500 . ?
C26 C27 1.378(8) . ?
C52 H52 0.9500 . ?
C52 C53 1.382(7) . ?
C15 H15 0.9500 . ?
C15 C14 1.379(8) . ?
C54 H54 0.9500 . ?
C54 C55 1.361(9) . ?
C54 C53 1.375(8) . ?
F1 C3 1.361(8) . ?
C12 H12 0.9500 . ?
C12 C13 1.389(7) . ?
C46 H46 0.9500 . ?
C46 C47 1.383(7) . ?
C35 H35 0.9500 . ?
C35 C34 1.356(8) . ?
C35 C36 1.395(7) . ?
C34 H34 0.9500 . ?
C34 C33 1.383(8) . ?
C55 H55 0.9500 . ?
C55 C56 1.408(8) . ?
C36 H36 0.9500 . ?
C36 C31 1.396(6) . ?
C31 C32 1.389(7) . ?
C7 H7 0.9500 . ?
C7 C8 1.375(8) . ?
C42 H42 0.9500 . ?
C42 C41 1.399(7) . ?
C48 H48 0.9500 . ?
C48 C47 1.374(8) . ?
C48 C49 1.379(8) . ?
C9 H9 0.9500 . ?
C9 C8 1.379(8) . ?
C14 H14 0.9500 . ?
C14 C13 1.378(8) . ?
C13 H13 0.9500 . ?
C56 H56 0.9500 . ?
C20 H20 0.9500 . ?
C20 C19 1.395(8) . ?
C20 C21 1.388(8) . ?
C53 H53 0.9500 . ?
C41 H41 0.9500 . ?
C8 H8 0.9500 . ?
C50 H50 0.9500 . ?
C50 C49 1.391(7) . ?
C19 C24 1.385(8) . ?
C33 H33 0.9500 . ?
C33 C32 1.382(7) . ?
C32 H32 0.9500 . ?
C22 H22 0.9500 . ?
C22 C21 1.368(10) . ?
C22 C23 1.359(10) . ?
C47 H47 0.9500 . ?
C49 H49 0.9500 . ?
C24 H24 0.9500 . ?
C24 C23 1.395(8) . ?
C27 H27 0.9500 . ?
C27 C28 1.362(10) . ?
C21 H21 0.9500 . ?
C30 H30 0.9500 . ?
C30 C29 1.395(8) . ?
O2 H2 0.8400 . ?
O2 C2 1.256(8) . ?
C23 H23 0.9500 . ?
C28 H28 0.9500 . ?
C28 C29 1.394(10) . ?
C29 H29 0.9500 . ?
C2 C3 1.440(12) . ?
C4 H4 0.9500 . ?
C4 C3 1.330(10) . ?
C57 H57A 0.9800 . ?
C57 H57B 0.9800 . ?
C57 H57C 0.9800 . ?
C58 H58A 0.9800 . ?
C58 H58B 0.9800 . ?
C58 H58C 0.9800 . ?

loop_
_geom_torsion_atom_site_label_1
_geom_torsion_atom_site_label_2
_geom_torsion_atom_site_label_3
_geom_torsion_atom_site_label_4
_geom_torsion
_geom_torsion_site_symmetry_1
_geom_torsion_site_symmetry_2
_geom_torsion_site_symmetry_3
_geom_torsion_site_symmetry_4
_geom_torsion_publ_flag
Ru1 P3 C5 C10 177.5(3) . . . . ?
Ru1 P3 C5 C6 3.3(4) . . . . ?
Ru1 P3 C11 C16 71.7(4) . . . . ?
Ru1 P3 C11 C12 -112.0(3) . . . . ?
Ru1 P3 C17 C18 -49.4(3) . . . . ?
Ru1 P1 C43 C44 -46.3(4) . . . . ?
Ru1 P1 C25 C26 -143.1(4) . . . . ?
Ru1 P1 C25 C30 36.9(5) . . . . ?
Ru1 P1 C19 C20 -121.2(4) . . . . ?
Ru1 P1 C19 C24 62.9(4) . . . . ?
Ru1 P4 C37 C38 163.0(3) . . . . ?
Ru1 P4 C37 C42 -17.1(5) . . . . ?
Ru1 P4 C18 C17 -27.6(4) . . . . ?
Ru1 P4 C31 C36 -83.9(4) . . . . ?
Ru1 P4 C31 C32 89.8(4) . . . . ?
Ru1 P2 C45 C46 134.5(4) . . . . ?
Ru1 P2 C45 C50 -41.3(4) . . . . ?
Ru1 P2 C51 C52 80.4(4) . . . . ?
Ru1 P2 C51 C56 -95.8(5) . . . . ?
Ru1 P2 C44 C43 -31.4(4) . . . . ?
Ru1 O1 C1 N1 -0.6(5) . . . . ?
Ru1 O1 C1 N2 179.7(4) . . . . ?
Ru1 N1 C1 O1 0.6(5) . . . . ?
Ru1 N1 C1 N2 -179.7(5) . . . . ?
Ru1 N1 C4 C3 168.7(6) . . . . ?
P3 C5 C10 C9 -173.2(4) . . . . ?
P3 C5 C6 C7 174.3(4) . . . . ?
P3 C11 C16 C15 177.5(4) . . . . ?
P3 C11 C12 C13 -176.8(4) . . . . ?
P1 C43 C44 P2 49.9(4) . . . . ?
P1 C25 C26 C27 -179.7(4) . . . . ?
P1 C25 C30 C29 179.2(5) . . . . ?
P1 C19 C24 C23 177.3(4) . . . . ?
P4 C37 C42 C41 178.0(4) . . . . ?
P4 C18 C17 P3 48.5(4) . . . . ?
P4 C31 C32 C33 -173.3(4) . . . . ?
P2 C45 C46 C47 -173.8(4) . . . . ?
P2 C45 C50 C49 175.3(4) . . . . ?
P2 C51 C52 C53 -173.8(4) . . . . ?
P2 C51 C56 C55 175.1(5) . . . . ?
C5 P3 C11 C16 -64.5(4) . . . . ?
C5 P3 C11 C12 111.8(4) . . . . ?
C5 P3 C17 C18 72.7(3) . . . . ?
C5 C10 C9 C8 -0.7(9) . . . . ?
C5 C6 C7 C8 -1.8(8) . . . . ?
C43 P1 C25 C26 101.8(4) . . . . ?
C43 P1 C25 C30 -78.2(4) . . . . ?
C43 P1 C19 C20 -0.1(4) . . . . ?
C43 P1 C19 C24 -176.0(4) . . . . ?
C45 P2 C51 C52 -48.6(4) . . . . ?
C45 P2 C51 C56 135.3(5) . . . . ?
C45 P2 C44 C43 96.1(4) . . . . ?
C45 C46 C47 C48 -1.9(9) . . . . ?
C45 C50 C49 C48 -0.6(8) . . . . ?
C10 C5 C6 C7 0.2(7) . . . . ?
C10 C9 C8 C7 -0.9(9) . . . . ?
C38 C37 C42 C41 -2.0(8) . . . . ?
C38 C39 C40 C41 -2.8(9) . . . . ?
C37 P4 C18 C17 103.1(3) . . . . ?
C37 P4 C31 C36 146.0(4) . . . . ?
C37 P4 C31 C32 -40.2(4) . . . . ?
C37 C38 C39 C40 0.0(8) . . . . ?
C37 C42 C41 C40 -0.7(8) . . . . ?
C51 P2 C45 C46 -97.5(4) . . . . ?
C51 P2 C45 C50 86.7(4) . . . . ?
C51 P2 C44 C43 -155.2(3) . . . . ?
C51 C52 C53 C54 -1.7(8) . . . . ?
C11 P3 C5 C10 -41.3(4) . . . . ?
C11 P3 C5 C6 144.6(4) . . . . ?
C11 P3 C17 C18 175.0(3) . . . . ?
C11 C16 C15 C14 -0.3(7) . . . . ?
C11 C12 C13 C14 -0.8(7) . . . . ?
C25 P1 C43 C44 75.7(4) . . . . ?
C25 P1 C19 C20 104.0(4) . . . . ?
C25 P1 C19 C24 -71.9(4) . . . . ?
C25 C26 C27 C28 0.2(8) . . . . ?
C25 C30 C29 C28 0.8(9) . . . . ?
N1 C4 C3 F1 -179.7(6) . . . . ?
N1 C4 C3 C2 -0.4(11) . . . . ?
C16 C11 C12 C13 -0.5(7) . . . . ?
C16 C15 C14 C13 -1.1(8) . . . . ?
C44 P2 C45 C46 12.0(5) . . . . ?
C44 P2 C45 C50 -163.7(4) . . . . ?
C44 P2 C51 C52 -160.4(4) . . . . ?
C44 P2 C51 C56 23.4(5) . . . . ?
C6 C5 C10 C9 1.1(7) . . . . ?
C6 C7 C8 C9 2.2(8) . . . . ?
C18 P4 C37 C38 38.3(5) . . . . ?
C18 P4 C37 C42 -141.8(4) . . . . ?
C18 P4 C31 C36 36.1(5) . . . . ?
C18 P4 C31 C32 -150.2(4) . . . . ?
C39 C38 C37 P4 -177.6(4) . . . . ?
C39 C38 C37 C42 2.4(8) . . . . ?
C39 C40 C41 C42 3.1(8) . . . . ?
C17 P3 C5 C10 63.3(4) . . . . ?
C17 P3 C5 C6 -110.8(4) . . . . ?
C17 P3 C11 C16 -164.8(4) . . . . ?
C17 P3 C11 C12 11.5(4) . . . . ?
N2 C2 C3 F1 175.5(6) . . . . ?
N2 C2 C3 C4 -3.8(11) . . . . ?
C26 C25 C30 C29 -0.8(8) . . . . ?
C26 C27 C28 C29 -0.1(9) . . . . ?
C52 C51 C56 C55 -1.2(8) . . . . ?
C15 C14 C13 C12 1.6(8) . . . . ?
C54 C55 C56 C51 -1.1(10) . . . . ?
C12 C11 C16 C15 1.1(7) . . . . ?
C46 C45 C50 C49 -0.6(8) . . . . ?
C35 C34 C33 C32 -0.3(8) . . . . ?
C35 C36 C31 P4 174.5(4) . . . . ?
C35 C36 C31 C32 0.6(7) . . . . ?
C34 C35 C36 C31 -1.8(8) . . . . ?
C34 C33 C32 C31 -0.9(8) . . . . ?
C55 C54 C53 C52 -0.6(9) . . . . ?
C36 C35 C34 C33 1.6(9) . . . . ?
C36 C31 C32 C33 0.7(7) . . . . ?
C31 P4 C37 C38 -71.6(4) . . . . ?
C31 P4 C37 C42 108.4(4) . . . . ?
C31 P4 C18 C17 -149.3(3) . . . . ?
C56 C51 C52 C53 2.6(8) . . . . ?
C20 C19 C24 C23 1.3(7) . . . . ?
C53 C54 C55 C56 2.0(9) . . . . ?
C50 C45 C46 C47 1.9(8) . . . . ?
C19 P1 C43 C44 178.9(3) . . . . ?
C19 P1 C25 C26 -1.9(5) . . . . ?
C19 P1 C25 C30 178.1(4) . . . . ?
C19 C20 C21 C22 1.4(8) . . . . ?
C19 C24 C23 C22 -0.7(8) . . . . ?
C47 C48 C49 C50 0.6(9) . . . . ?
C49 C48 C47 C46 0.7(9) . . . . ?
C1 N1 C4 C3 6.5(9) . . . . ?
C1 N2 C2 O2 -174.5(6) . . . . ?
C1 N2 C2 C3 1.8(9) . . . . ?
C27 C28 C29 C30 -0.4(10) . . . . ?
C21 C20 C19 P1 -177.6(4) . . . . ?
C21 C20 C19 C24 -1.6(7) . . . . ?
C21 C22 C23 C24 0.4(9) . . . . ?
C30 C25 C26 C27 0.2(8) . . . . ?
O2 C2 C3 F1 -8.3(12) . . . . ?
O2 C2 C3 C4 172.3(8) . . . . ?
C23 C22 C21 C20 -0.8(9) . . . . ?
C2 N2 C1 O1 -176.1(5) . . . . ?
C2 N2 C1 N1 4.2(8) . . . . ?
C4 N1 C1 Ru1 171.2(5) . . . . ?
C4 N1 C1 O1 171.7(5) . . . . ?
C4 N1 C1 N2 -8.6(8) . . . . ?
